data_4303096
loop_
_publ_author_name
'Voltaire G. Organo'
'Alexander S. Filatov'
'Justin S. Quartararo'
'Zachary M. Friedman'
'Elena V. Rybak-Akimova'

_publ_contact_author_address
;
Department of Chemistry
Tufts University
Medford MA 02155
USA
;
_publ_contact_author_email erybakak@granite.tufts.edu
_publ_contact_author_fax 617-627-3443
_publ_contact_author_name
;
Rybak-Akimova, Elena V. 
;
_publ_contact_author_phone 617-627-3413
_publ_section_title
;
Nickel(II) Complexes of Monofunctionalized Pyridine-Azamacrocycles:
Synthesis, Structures, Pendant Arm "On-Off" Coordination Equilibria,
and Peroxidase-like Activity
;
_journal_name_full 'Inorganic Chemistry'
_journal_page_first 8456
_journal_page_last 8468
_journal_paper_doi 10.1021/ic901083u
_journal_volume 48
_journal_year 2009
_chemical_formula_moiety 'C22 H41 N5 Ni, 2(Cl O4)'
_chemical_formula_sum 'C22 H41 Cl2 N5 Ni O8'
_chemical_formula_weight 633.21
_chemical_name_systematic
; 
 (3-[(2R,12S)-2,12-dimethyl-3,7,11,17-tetrazabicyclo-
[11.3.1]heptadeca-1(16),13(17),14-trien-7-yl]-N,N-diethyl-
propan-1-amine)-nickel(II) diperchlorate 
;
_space_group_IT_number 2
_symmetry_cell_setting triclinic
_symmetry_Int_Tables_number 2
_symmetry_space_group_name_Hall '-P 1'
_symmetry_space_group_name_H-M 'P -1'
_atom_sites_solution_hydrogens geom
_atom_sites_solution_primary direct
_atom_sites_solution_secondary difmap
_audit_creation_method SHELXL-97
_cell_angle_alpha 86.169(6)
_cell_angle_beta 85.052(6)
_cell_angle_gamma 87.638(6)
_cell_formula_units_Z 2
_cell_length_a 8.623(3)
_cell_length_b 9.253(3)
_cell_length_c 18.274(7)
_cell_measurement_reflns_used 4173
_cell_measurement_temperature 173(2)
_cell_measurement_theta_max 27.09
_cell_measurement_theta_min 2.21
_cell_volume 1448.5(9)
_computing_cell_refinement 'SAINT Ver. 6.22  (Bruker-AXS, 2003)'
_computing_data_collection 'SMART Ver. 5.622 (Bruker-AXS, 2003)'
_computing_data_reduction 'SAINT Ver. 6.22'
_computing_molecular_graphics 'SHELXTL Ver. 6.14'
_computing_publication_material 'SHELXTL Ver. 6.14'
_computing_structure_refinement 'SHELXTL Ver. 6.14'
_computing_structure_solution 'SHELXTL Ver. 6.14 (Bruker-AXS, 2003)'
_diffrn_ambient_temperature 173(2)
_diffrn_measured_fraction_theta_full 0.991
_diffrn_measured_fraction_theta_max 0.900
_diffrn_measurement_device_type 'Bruker SMART APEX CCD area-detector'
_diffrn_measurement_method '0.30\% \w scans'
_diffrn_radiation_monochromator graphite
_diffrn_radiation_source 'fine-focus sealed tube'
_diffrn_radiation_type Mo-K\a
_diffrn_radiation_wavelength 0.71073
_diffrn_reflns_av_R_equivalents 0.0627
_diffrn_reflns_av_sigmaI/netI 0.1082
_diffrn_reflns_limit_h_max 11
_diffrn_reflns_limit_h_min -11
_diffrn_reflns_limit_k_max 12
_diffrn_reflns_limit_k_min -11
_diffrn_reflns_limit_l_max 23
_diffrn_reflns_limit_l_min -23
_diffrn_reflns_number 12232
_diffrn_reflns_theta_full 25.00
_diffrn_reflns_theta_max 28.03
_diffrn_reflns_theta_min 2.21
_diffrn_standards_number 0
_exptl_absorpt_coefficient_mu 0.906
_exptl_absorpt_correction_T_max 0.9733
_exptl_absorpt_correction_T_min 0.8612
_exptl_absorpt_correction_type multi-scan
_exptl_absorpt_process_details
;
SADABS  (Bruker-AXS, 2003)
;
_exptl_crystal_colour orange
_exptl_crystal_density_diffrn 1.452
_exptl_crystal_density_method 'not measured'
_exptl_crystal_description plate
_exptl_crystal_F_000 668
_exptl_crystal_size_max 0.17
_exptl_crystal_size_mid 0.08
_exptl_crystal_size_min 0.03
_refine_diff_density_max 1.596
_refine_diff_density_min -0.478
_refine_diff_density_rms 0.104
_refine_ls_extinction_method none
_refine_ls_goodness_of_fit_ref 1.064
_refine_ls_hydrogen_treatment noref
_refine_ls_matrix_type full
_refine_ls_number_parameters 428
_refine_ls_number_reflns 6318
_refine_ls_number_restraints 10
_refine_ls_restrained_S_all 1.065
_refine_ls_R_factor_all 0.1220
_refine_ls_R_factor_gt 0.0778
_refine_ls_shift/su_max 0.000
_refine_ls_shift/su_mean 0.000
_refine_ls_structure_factor_coef Fsqd
_refine_ls_weighting_details 'calc w=1/[\s^2^(Fo^2^)+(0.0752P)^2^+1.1867P] where P=(Fo^2^+2Fc^2^)/3'
_refine_ls_weighting_scheme calc
_refine_ls_wR_factor_gt 0.1694
_refine_ls_wR_factor_ref 0.1982
_reflns_number_gt 4142
_reflns_number_total 6318
_reflns_threshold_expression I>2\s(I)
_cod_data_source_file ic901083u_si_001_3.cif
_cod_data_source_block '[Ni(LNEt2)](ClO4)2'
_cod_depositor_comments
;
The following automatic conversions were performed:
'_symmetry_cell_setting' value 'Triclinic' changed to 'triclinic'
according to '/home/saulius/struct/CIF-dictionaries/cif_core.dic'
dictionary named 'cif_core.dic' version 2.4.1 from 2010-06-29.

Automatic conversion script
Id: cif_fix_enum 1527 2010-12-29 10:47:43Z saulius 
;
_cod_original_cell_volume 1448.4(9)
_cod_original_sg_symbol_Hall '-P 1        '
_cod_original_sg_symbol_H-M 'P -1 '
_cod_database_code 4303096

loop_
_symmetry_equiv_pos_as_xyz
'x, y, z'
'-x, -y, -z'

loop_
_atom_site_label
_atom_site_type_symbol
_atom_site_fract_x
_atom_site_fract_y
_atom_site_fract_z
_atom_site_U_iso_or_equiv
_atom_site_adp_type
_atom_site_occupancy
_atom_site_symmetry_multiplicity
_atom_site_calc_flag
_atom_site_refinement_flags
_atom_site_disorder_assembly
_atom_site_disorder_group
Ni1 Ni 0.79235(7) 0.70734(7) 0.68965(4) 0.0275(2) Uani 1 1 d . . .
N1 N 0.8422(4) 0.5569(4) 0.6268(2) 0.0302(9) Uani 1 1 d . . .
N3 N 0.7232(5) 0.8592(4) 0.7597(2) 0.0312(10) Uani 1 1 d . . .
C11 C 0.8358(6) 0.8781(5) 0.8176(3) 0.0330(12) Uani 1 1 d . . .
H11A H 0.9329 0.9173 0.7924 0.040 Uiso 1 1 calc R . .
H11B H 0.7899 0.9518 0.8507 0.040 Uiso 1 1 calc R . .
C1 C 0.9228(5) 0.4358(5) 0.6525(3) 0.0308(11) Uani 1 1 d . . .
N2 N 0.6695(6) 0.7873(5) 0.6089(3) 0.0421(12) Uani 1 1 d . . .
H2 H 0.5675 0.7616 0.6227 0.051 Uiso 1 1 calc R . .
C14 C 0.9859(6) 0.4530(5) 0.7262(3) 0.0345(12) Uani 1 1 d . . .
H14 H 1.0950 0.4863 0.7163 0.041 Uiso 1 1 calc R . .
C2 C 0.9435(6) 0.3144(6) 0.6102(3) 0.0374(13) Uani 1 1 d . . .
H2A H 0.9987 0.2299 0.6278 0.045 Uiso 1 1 calc R . .
C5 C 0.7873(6) 0.5643(6) 0.5584(3) 0.0382(13) Uani 1 1 d . . .
C3 C 0.8816(7) 0.3193(6) 0.5414(3) 0.0430(14) Uani 1 1 d . . .
H3 H 0.8918 0.2370 0.5127 0.052 Uiso 1 1 calc R . .
C12 C 0.8785(7) 0.7439(6) 0.8643(3) 0.0377(12) Uani 1 1 d . . .
H12A H 0.7818 0.6985 0.8862 0.045 Uiso 1 1 calc R . .
H12B H 0.9368 0.7724 0.9051 0.045 Uiso 1 1 calc R . .
C10 C 0.7065(7) 1.0113(6) 0.7232(3) 0.0411(14) Uani 1 1 d . . .
H10A H 0.8114 1.0426 0.7039 0.049 Uiso 1 1 calc R . .
H10B H 0.6675 1.0775 0.7616 0.049 Uiso 1 1 calc R . .
C4 C 0.8053(7) 0.4451(6) 0.5158(3) 0.0475(15) Uani 1 1 d . . .
H4 H 0.7653 0.4497 0.4688 0.057 Uiso 1 1 calc R . .
C9 C 0.5992(8) 1.0308(6) 0.6603(4) 0.0584(19) Uani 1 1 d . . .
H9A H 0.5865 1.1354 0.6459 0.070 Uiso 1 1 calc R . .
H9B H 0.4952 0.9948 0.6781 0.070 Uiso 1 1 calc R . .
C8 C 0.6615(9) 0.9505(6) 0.5924(4) 0.0556(18) Uani 1 1 d . . .
H8A H 0.5929 0.9742 0.5523 0.067 Uiso 1 1 calc R . .
H8B H 0.7669 0.9841 0.5754 0.067 Uiso 1 1 calc R . .
C13 C 0.9777(7) 0.6323(6) 0.8206(3) 0.0416(14) Uani 1 1 d . . .
H13A H 1.0727 0.6783 0.7971 0.050 Uiso 1 1 calc R . .
H13B H 1.0105 0.5513 0.8547 0.050 Uiso 1 1 calc R . .
C6 C 0.7152(9) 0.7132(6) 0.5390(3) 0.0556(18) Uani 1 1 d . . .
H6 H 0.7989 0.7711 0.5110 0.067 Uiso 1 1 calc R . .
N4 N 0.8897(5) 0.5735(4) 0.7623(2) 0.0304(9) Uani 1 1 d . . .
H4A H 0.8065 0.5270 0.7883 0.036 Uiso 1 1 calc R . .
N5 N 0.2412(5) 0.8581(5) 0.9506(3) 0.0477(13) Uani 1 1 d . . .
C16 C 0.5656(6) 0.8074(6) 0.7951(3) 0.0406(14) Uani 1 1 d . . .
H16A H 0.4922 0.8115 0.7562 0.049 Uiso 1 1 calc R . .
H16B H 0.5797 0.7043 0.8122 0.049 Uiso 1 1 calc R . .
C17 C 0.4881(6) 0.8885(7) 0.8596(4) 0.0499(16) Uani 1 1 d . . .
H17A H 0.4863 0.9942 0.8469 0.060 Uiso 1 1 calc R . .
H17B H 0.5473 0.8687 0.9035 0.060 Uiso 1 1 calc R . .
C18 C 0.3179(6) 0.8354(7) 0.8763(4) 0.0518(17) Uani 1 1 d . . .
H18A H 0.2527 0.8851 0.8396 0.062 Uiso 1 1 calc R . .
H18B H 0.3192 0.7305 0.8687 0.062 Uiso 1 1 calc R . .
C19 C 0.2455(7) 1.0076(6) 0.9716(3) 0.0480(15) Uani 1 1 d . . .
H19A H 0.3554 1.0340 0.9723 0.058 Uiso 1 1 calc R . .
H19B H 0.1949 1.0141 1.0221 0.058 Uiso 1 1 calc R . .
C20 C 0.1644(8) 1.1158(8) 0.9198(4) 0.069(2) Uani 1 1 d . . .
H20A H 0.2212 1.1182 0.8709 0.103 Uiso 1 1 calc R . .
H20B H 0.1622 1.2124 0.9389 0.103 Uiso 1 1 calc R . .
H20C H 0.0575 1.0865 0.9161 0.103 Uiso 1 1 calc R . .
C21 C 0.3036(9) 0.7565(8) 1.0085(5) 0.073(2) Uani 1 1 d . . .
H21A H 0.2638 0.7886 1.0574 0.088 Uiso 1 1 calc R . .
H21B H 0.4185 0.7611 1.0047 0.088 Uiso 1 1 calc R . .
C22 C 0.2595(13) 0.5978(9) 1.0031(7) 0.131(4) Uani 1 1 d . . .
H22A H 0.1458 0.5922 1.0060 0.196 Uiso 1 1 calc R . .
H22B H 0.3002 0.5375 1.0438 0.196 Uiso 1 1 calc R . .
H22C H 0.3044 0.5628 0.9562 0.196 Uiso 1 1 calc R . .
C15 C 0.9915(8) 0.3108(6) 0.7747(4) 0.0530(17) Uani 1 1 d . . .
H15A H 0.8867 0.2727 0.7832 0.079 Uiso 1 1 calc R . .
H15B H 1.0302 0.3293 0.8219 0.079 Uiso 1 1 calc R . .
H15C H 1.0613 0.2398 0.7498 0.079 Uiso 1 1 calc R . .
C7 C 0.5828(12) 0.7076(9) 0.4886(5) 0.114(4) Uani 1 1 d . . .
H7A H 0.6221 0.6629 0.4432 0.172 Uiso 1 1 calc R . .
H7B H 0.5427 0.8063 0.4766 0.172 Uiso 1 1 calc R . .
H7C H 0.4988 0.6501 0.5138 0.172 Uiso 1 1 calc R . .
Cl1X Cl 0.4611(3) 0.4123(3) 0.75425(19) 0.0585(7) Uani 0.70 1 d PD A 1
O1X O 0.4740(10) 0.5109(11) 0.6807(6) 0.148(5) Uani 0.70 1 d PD A 1
O2X O 0.3528(17) 0.490(2) 0.8002(12) 0.097(7) Uani 0.70 1 d PD A 1
O3X O 0.6129(9) 0.3931(13) 0.7826(9) 0.102(4) Uani 0.70 1 d PD A 1
O4X O 0.4023(9) 0.2747(8) 0.7412(5) 0.104(3) Uani 0.70 1 d PD A 1
Cl1Y Cl 0.4899(6) 0.3871(6) 0.8139(4) 0.0521(13) Uani 0.30 1 d PD B 2
O1Y O 0.473(2) 0.2339(15) 0.8472(10) 0.088(6) Uani 0.30 1 d PD B 2
O2Y O 0.344(3) 0.458(4) 0.8084(18) 0.052(9) Uani 0.30 1 d PD B 2
O3Y O 0.577(2) 0.378(3) 0.7410(10) 0.081(8) Uani 0.30 1 d PD B 2
O4Y O 0.5791(17) 0.4671(15) 0.8587(9) 0.067(5) Uani 0.30 1 d PD B 2
Cl2 Cl 0.17107(14) 0.90148(14) 0.63155(8) 0.0363(3) Uani 1 1 d . . .
O5X O 0.1039(14) 0.7661(9) 0.6532(6) 0.102(4) Uani 0.60 1 d P C 1
O6X O 0.167(3) 0.997(2) 0.6877(13) 0.063(6) Uani 0.60 1 d P C 1
O7X O 0.0760(11) 0.9748(10) 0.5772(5) 0.080(3) Uani 0.60 1 d P C 1
O8X O 0.3251(7) 0.8696(9) 0.5908(4) 0.0549(19) Uani 0.60 1 d P C 1
O5Y O 0.2657(15) 0.7758(12) 0.6457(8) 0.072(4) Uani 0.40 1 d P C 2
O6Y O 0.185(5) 0.973(4) 0.7038(19) 0.075(10) Uani 0.40 1 d P C 2
O7Y O 0.0132(11) 0.8664(13) 0.6186(6) 0.049(3) Uani 0.40 1 d P C 2
O8Y O 0.2365(13) 0.9919(13) 0.5722(6) 0.061(3) Uani 0.40 1 d P C 2

loop_
_atom_site_aniso_label
_atom_site_aniso_U_11
_atom_site_aniso_U_22
_atom_site_aniso_U_33
_atom_site_aniso_U_23
_atom_site_aniso_U_13
_atom_site_aniso_U_12
Ni1 0.0255(3) 0.0262(3) 0.0318(4) -0.0056(3) -0.0050(3) 0.0010(2)
N1 0.024(2) 0.029(2) 0.038(3) -0.0017(18) 0.0013(18) -0.0024(17)
N3 0.026(2) 0.026(2) 0.044(3) -0.0072(19) -0.0066(19) -0.0025(16)
C11 0.028(3) 0.035(3) 0.037(3) -0.009(2) -0.004(2) -0.001(2)
C1 0.023(2) 0.032(3) 0.038(3) -0.003(2) -0.002(2) -0.003(2)
N2 0.045(3) 0.033(3) 0.052(3) -0.012(2) -0.022(2) 0.005(2)
C14 0.032(3) 0.031(3) 0.041(3) -0.008(2) -0.008(2) 0.002(2)
C2 0.036(3) 0.030(3) 0.046(3) -0.006(2) 0.005(2) -0.003(2)
C5 0.042(3) 0.036(3) 0.039(3) -0.009(2) -0.012(3) 0.000(2)
C3 0.055(4) 0.028(3) 0.048(4) -0.014(3) 0.000(3) -0.007(2)
C12 0.049(3) 0.036(3) 0.028(3) -0.007(2) -0.002(2) -0.002(2)
C10 0.045(3) 0.028(3) 0.053(4) -0.011(2) -0.018(3) 0.007(2)
C4 0.061(4) 0.044(3) 0.041(4) -0.015(3) -0.014(3) 0.000(3)
C9 0.076(5) 0.032(3) 0.074(5) -0.017(3) -0.043(4) 0.016(3)
C8 0.087(5) 0.029(3) 0.057(4) -0.007(3) -0.039(4) 0.011(3)
C13 0.051(3) 0.043(3) 0.033(3) -0.006(2) -0.017(3) 0.008(3)
C6 0.091(5) 0.039(3) 0.042(4) -0.012(3) -0.034(4) 0.008(3)
N4 0.026(2) 0.030(2) 0.036(2) -0.0064(18) -0.0065(18) 0.0008(17)
N5 0.035(3) 0.050(3) 0.058(3) -0.016(3) 0.003(2) -0.002(2)
C16 0.025(3) 0.046(3) 0.053(4) -0.021(3) 0.003(2) -0.006(2)
C17 0.032(3) 0.060(4) 0.061(4) -0.030(3) 0.002(3) -0.005(3)
C18 0.031(3) 0.060(4) 0.068(4) -0.031(3) 0.005(3) -0.007(3)
C19 0.048(3) 0.054(4) 0.043(4) -0.016(3) 0.002(3) 0.002(3)
C20 0.060(4) 0.078(5) 0.064(5) 0.000(4) 0.002(4) 0.028(4)
C21 0.055(4) 0.062(5) 0.098(6) 0.006(4) 0.012(4) -0.003(4)
C22 0.154(10) 0.058(6) 0.168(11) 0.015(6) 0.050(9) -0.017(6)
C15 0.070(4) 0.038(3) 0.053(4) -0.003(3) -0.020(3) 0.009(3)
C7 0.179(10) 0.070(5) 0.113(7) -0.053(5) -0.119(7) 0.064(6)
Cl1X 0.0326(12) 0.0423(13) 0.101(2) -0.0307(14) 0.0175(13) -0.0109(10)
O1X 0.082(6) 0.143(9) 0.225(13) -0.129(9) 0.071(8) -0.067(6)
O2X 0.057(8) 0.066(9) 0.172(17) -0.059(9) 0.007(9) 0.002(6)
O3X 0.031(5) 0.076(7) 0.199(14) 0.014(9) -0.014(7) -0.018(4)
O4X 0.077(5) 0.064(5) 0.170(9) -0.065(5) 0.049(6) -0.039(4)
Cl1Y 0.044(3) 0.045(3) 0.067(4) -0.009(3) 0.001(3) -0.005(2)
O1Y 0.108(15) 0.044(10) 0.107(15) 0.010(10) 0.020(12) -0.012(9)
O2Y 0.043(14) 0.064(19) 0.045(12) -0.013(11) 0.029(10) 0.002(11)
O3Y 0.033(12) 0.061(12) 0.15(3) -0.029(15) -0.008(13) 0.001(10)
O4Y 0.059(10) 0.052(10) 0.090(13) 0.006(9) -0.012(9) -0.026(8)
Cl2 0.0307(7) 0.0382(7) 0.0402(8) -0.0048(6) -0.0008(6) -0.0044(5)
O5X 0.133(9) 0.045(5) 0.118(8) 0.004(5) 0.053(7) -0.045(6)
O6X 0.082(8) 0.061(7) 0.053(12) -0.039(9) -0.032(8) 0.015(6)
O7X 0.085(7) 0.090(7) 0.065(6) -0.007(5) -0.022(5) 0.045(6)
O8X 0.025(3) 0.077(5) 0.061(5) -0.012(4) 0.010(3) 0.001(3)
O5Y 0.065(8) 0.034(6) 0.113(11) 0.004(7) -0.006(8) 0.025(6)
O6Y 0.076(18) 0.13(2) 0.025(11) -0.013(10) -0.002(11) -0.017(15)
O7Y 0.035(6) 0.053(7) 0.063(8) -0.014(6) -0.005(5) -0.020(5)
O8Y 0.052(7) 0.075(8) 0.052(7) 0.028(6) -0.004(6) -0.023(6)

loop_
_atom_type_symbol
_atom_type_description
_atom_type_scat_dispersion_real
_atom_type_scat_dispersion_imag
_atom_type_scat_source
C C 0.0033 0.0016 'International Tables Vol C Tables 4.2.6.8 and 6.1.1.4'
H H 0.0000 0.0000 'International Tables Vol C Tables 4.2.6.8 and 6.1.1.4'
N N 0.0061 0.0033 'International Tables Vol C Tables 4.2.6.8 and 6.1.1.4'
O O 0.0106 0.0060 'International Tables Vol C Tables 4.2.6.8 and 6.1.1.4'
Cl Cl 0.1484 0.1585 'International Tables Vol C Tables 4.2.6.8 and 6.1.1.4'
Ni Ni 0.3393 1.1124 'International Tables Vol C Tables 4.2.6.8 and 6.1.1.4'

loop_
_geom_angle_atom_site_label_1
_geom_angle_atom_site_label_2
_geom_angle_atom_site_label_3
_geom_angle
_geom_angle_site_symmetry_1
_geom_angle_site_symmetry_3
_geom_angle_publ_flag
N1 Ni1 N4 83.40(18) . . yes
N1 Ni1 N2 83.56(18) . . yes
N4 Ni1 N2 162.93(17) . . yes
N1 Ni1 N3 175.26(17) . . yes
N4 Ni1 N3 96.09(17) . . yes
N2 Ni1 N3 96.00(18) . . yes
C5 N1 C1 121.0(4) . . yes
C5 N1 Ni1 119.8(3) . . yes
C1 N1 Ni1 119.0(4) . . yes
C11 N3 C10 103.0(4) . . yes
C11 N3 C16 111.2(4) . . yes
C10 N3 C16 110.9(4) . . yes
C11 N3 Ni1 114.0(3) . . yes
C10 N3 Ni1 114.1(3) . . yes
C16 N3 Ni1 103.8(3) . . yes
C12 C11 N3 116.5(4) . . yes
C12 C11 H11A 108.2 . . ?
N3 C11 H11A 108.2 . . ?
C12 C11 H11B 108.2 . . ?
N3 C11 H11B 108.2 . . ?
H11A C11 H11B 107.3 . . ?
N1 C1 C2 120.0(5) . . yes
N1 C1 C14 113.2(4) . . yes
C2 C1 C14 126.7(5) . . yes
C6 N2 C8 109.7(5) . . yes
C6 N2 Ni1 111.2(3) . . yes
C8 N2 Ni1 118.6(3) . . yes
C6 N2 H2 105.5 . . ?
C8 N2 H2 105.5 . . ?
Ni1 N2 H2 105.5 . . ?
N4 C14 C1 107.2(4) . . yes
N4 C14 C15 113.5(5) . . yes
C1 C14 C15 113.2(4) . . yes
N4 C14 H14 107.6 . . ?
C1 C14 H14 107.6 . . ?
C15 C14 H14 107.6 . . ?
C1 C2 C3 119.1(5) . . yes
C1 C2 H2A 120.4 . . ?
C3 C2 H2A 120.4 . . ?
N1 C5 C4 120.0(5) . . yes
N1 C5 C6 111.6(4) . . yes
C4 C5 C6 128.4(5) . . yes
C4 C3 C2 119.5(5) . . yes
C4 C3 H3 120.2 . . ?
C2 C3 H3 120.2 . . ?
C11 C12 C13 112.8(4) . . yes
C11 C12 H12A 109.0 . . ?
C13 C12 H12A 109.0 . . ?
C11 C12 H12B 109.0 . . ?
C13 C12 H12B 109.0 . . ?
H12A C12 H12B 107.8 . . ?
N3 C10 C9 116.7(4) . . yes
N3 C10 H10A 108.1 . . ?
C9 C10 H10A 108.1 . . ?
N3 C10 H10B 108.1 . . ?
C9 C10 H10B 108.1 . . ?
H10A C10 H10B 107.3 . . ?
C3 C4 C5 120.3(5) . . yes
C3 C4 H4 119.9 . . ?
C5 C4 H4 119.9 . . ?
C10 C9 C8 112.9(5) . . yes
C10 C9 H9A 109.0 . . ?
C8 C9 H9A 109.0 . . ?
C10 C9 H9B 109.0 . . ?
C8 C9 H9B 109.0 . . ?
H9A C9 H9B 107.8 . . ?
N2 C8 C9 111.8(5) . . yes
N2 C8 H8A 109.2 . . ?
C9 C8 H8A 109.2 . . ?
N2 C8 H8B 109.2 . . ?
C9 C8 H8B 109.2 . . ?
H8A C8 H8B 107.9 . . ?
N4 C13 C12 111.7(4) . . yes
N4 C13 H13A 109.3 . . ?
C12 C13 H13A 109.3 . . ?
N4 C13 H13B 109.3 . . ?
C12 C13 H13B 109.3 . . ?
H13A C13 H13B 107.9 . . ?
N2 C6 C5 108.9(5) . . yes
N2 C6 C7 113.9(6) . . yes
C5 C6 C7 112.8(5) . . yes
N2 C6 H6 107.0 . . ?
C5 C6 H6 107.0 . . ?
C7 C6 H6 107.0 . . ?
C13 N4 C14 109.7(4) . . yes
C13 N4 Ni1 120.0(3) . . yes
C14 N4 Ni1 112.0(3) . . yes
C13 N4 H4A 104.5 . . ?
C14 N4 H4A 104.5 . . ?
Ni1 N4 H4A 104.5 . . ?
C19 N5 C18 113.4(5) . . yes
C19 N5 C21 110.2(5) . . yes
C18 N5 C21 112.5(5) . . yes
C17 C16 N3 118.0(4) . . yes
C17 C16 H16A 107.8 . . ?
N3 C16 H16A 107.8 . . ?
C17 C16 H16B 107.8 . . ?
N3 C16 H16B 107.8 . . ?
H16A C16 H16B 107.1 . . ?
C16 C17 C18 108.2(4) . . yes
C16 C17 H17A 110.1 . . ?
C18 C17 H17A 110.1 . . ?
C16 C17 H17B 110.1 . . ?
C18 C17 H17B 110.1 . . ?
H17A C17 H17B 108.4 . . ?
N5 C18 C17 117.0(5) . . yes
N5 C18 H18A 108.0 . . ?
C17 C18 H18A 108.0 . . ?
N5 C18 H18B 108.0 . . ?
C17 C18 H18B 108.0 . . ?
H18A C18 H18B 107.3 . . ?
N5 C19 C20 113.0(5) . . yes
N5 C19 H19A 109.0 . . ?
C20 C19 H19A 109.0 . . ?
N5 C19 H19B 109.0 . . ?
C20 C19 H19B 109.0 . . ?
H19A C19 H19B 107.8 . . ?
C19 C20 H20A 109.5 . . ?
C19 C20 H20B 109.5 . . ?
H20A C20 H20B 109.5 . . ?
C19 C20 H20C 109.5 . . ?
H20A C20 H20C 109.5 . . ?
H20B C20 H20C 109.5 . . ?
N5 C21 C22 113.6(8) . . yes
N5 C21 H21A 108.9 . . ?
C22 C21 H21A 108.9 . . ?
N5 C21 H21B 108.9 . . ?
C22 C21 H21B 108.9 . . ?
H21A C21 H21B 107.7 . . ?
C21 C22 H22A 109.5 . . ?
C21 C22 H22B 109.5 . . ?
H22A C22 H22B 109.5 . . ?
C21 C22 H22C 109.5 . . ?
H22A C22 H22C 109.5 . . ?
H22B C22 H22C 109.5 . . ?
C14 C15 H15A 109.5 . . ?
C14 C15 H15B 109.5 . . ?
H15A C15 H15B 109.5 . . ?
C14 C15 H15C 109.5 . . ?
H15A C15 H15C 109.5 . . ?
H15B C15 H15C 109.5 . . ?
C6 C7 H7A 109.5 . . ?
C6 C7 H7B 109.5 . . ?
H7A C7 H7B 109.5 . . ?
C6 C7 H7C 109.5 . . ?
H7A C7 H7C 109.5 . . ?
H7B C7 H7C 109.5 . . ?

loop_
_geom_bond_atom_site_label_1
_geom_bond_atom_site_label_2
_geom_bond_distance
_geom_bond_site_symmetry_2
_geom_bond_publ_flag
Ni1 N1 1.877(4) . yes
Ni1 N4 1.972(4) . yes
Ni1 N2 1.977(4) . yes
Ni1 N3 2.002(4) . yes
N1 C5 1.370(7) . yes
N1 C1 1.371(6) . yes
N3 C11 1.520(6) . yes
N3 C10 1.524(6) . yes
N3 C16 1.534(6) . yes
C11 C12 1.511(7) . yes
C11 H11A 0.9900 . ?
C11 H11B 0.9900 . ?
C1 C2 1.403(7) . yes
C1 C14 1.516(7) . yes
N2 C6 1.505(7) . yes
N2 C8 1.520(7) . yes
N2 H2 0.9300 . ?
C14 N4 1.515(6) . yes
C14 C15 1.538(7) . yes
C14 H14 1.0000 . ?
C2 C3 1.404(8) . yes
C2 H2A 0.9500 . ?
C5 C4 1.388(7) . yes
C5 C6 1.521(8) . yes
C3 C4 1.387(8) . yes
C3 H3 0.9500 . ?
C12 C13 1.536(7) . yes
C12 H12A 0.9900 . ?
C12 H12B 0.9900 . ?
C10 C9 1.533(7) . yes
C10 H10A 0.9900 . ?
C10 H10B 0.9900 . ?
C4 H4 0.9500 . ?
C9 C8 1.534(9) . yes
C9 H9A 0.9900 . ?
C9 H9B 0.9900 . ?
C8 H8A 0.9900 . ?
C8 H8B 0.9900 . ?
C13 N4 1.502(6) . yes
C13 H13A 0.9900 . ?
C13 H13B 0.9900 . ?
C6 C7 1.532(9) . yes
C6 H6 1.0000 . ?
N4 H4A 0.9300 . ?
N5 C19 1.463(7) . yes
N5 C18 1.482(7) . yes
N5 C21 1.488(9) . yes
C16 C17 1.531(7) . yes
C16 H16A 0.9900 . ?
C16 H16B 0.9900 . ?
C17 C18 1.565(8) . yes
C17 H17A 0.9900 . ?
C17 H17B 0.9900 . ?
C18 H18A 0.9900 . ?
C18 H18B 0.9900 . ?
C19 C20 1.523(8) . yes
C19 H19A 0.9900 . ?
C19 H19B 0.9900 . ?
C20 H20A 0.9800 . ?
C20 H20B 0.9800 . ?
C20 H20C 0.9800 . ?
C21 C22 1.543(11) . yes
C21 H21A 0.9900 . ?
C21 H21B 0.9900 . ?
C22 H22A 0.9800 . ?
C22 H22B 0.9800 . ?
C22 H22C 0.9800 . ?
C15 H15A 0.9800 . ?
C15 H15B 0.9800 . ?
C15 H15C 0.9800 . ?
C7 H7A 0.9800 . ?
C7 H7B 0.9800 . ?
C7 H7C 0.9800 . ?
